data_2004163
loop_
_publ_author_name
'Ide, S.'
'Karacan, N.'
'Tufan, Y.'

_publ_section_title
;
 1,2-Bis(4-pyridyl)ethane
;
_journal_issue 11
_journal_name_full 'Acta Crystallographica Section C'
_journal_page_first 2304
_journal_page_last 2305
_journal_paper_doi 10.1107/S0108270195005221
_journal_volume 51
_journal_year 1995
_chemical_formula_sum 'C12 H12 N2'
_chemical_formula_weight 184.2
_space_group_IT_number 14
_symmetry_cell_setting monoclinic
_symmetry_space_group_name_Hall '-P 2ybc'
_symmetry_space_group_name_H-M 'P 1 21/c 1'
_atom_type_scat_source 'IntTabIV and Cromer & Mann (1968)'
_cell_angle_alpha 90
_cell_angle_beta 100.73(4)
_cell_angle_gamma 90
_cell_formula_units_Z 2
_cell_length_a 5.561(2)
_cell_length_b 8.159(3)
_cell_length_c 11.353(4)
_cell_measurement_reflns_used 16
_cell_measurement_temperature 293
_cell_measurement_theta_max 19
_cell_measurement_theta_min 17
_cell_volume 506.1(3)
_computing_cell_refinement
;
CAD-4 Software
;
_computing_data_collection
;
CAD-4 Software (Enraf-Nonius, 1989)
;
_computing_data_reduction
;
MolEN PROCESS (Fair, 1990)
;
_computing_molecular_graphics
;
ORTEPII (Johnson, 1976)
;
_computing_structure_refinement
;
MolEN LSFM
;
_computing_structure_solution
;
MULTAN (Main et al., 1980) (direct methods)
;
_diffrn_measurement_device 'Enraf-Noinus CAD-4'
_diffrn_measurement_method '\w/2\q scans'
_diffrn_radiation_type MoK\a
_diffrn_radiation_wavelength 0.71073
_diffrn_reflns_av_R_equivalents 0.035
_diffrn_reflns_limit_h_max 6
_diffrn_reflns_limit_h_min -6
_diffrn_reflns_limit_k_max 0
_diffrn_reflns_limit_k_min -9
_diffrn_reflns_limit_l_max 0
_diffrn_reflns_limit_l_min -12
_diffrn_reflns_number 796
_diffrn_reflns_theta_max 34
_diffrn_standards_decay_% none
_diffrn_standards_interval_count 200
_diffrn_standards_interval_time 120
_diffrn_standards_number 3
_exptl_absorpt_coefficient_mu 0.0730
_exptl_absorpt_correction_type none
_exptl_crystal_colour white
_exptl_crystal_density_diffrn 1.209
_exptl_crystal_description prism
_exptl_crystal_size_max 0.40
_exptl_crystal_size_mid 0.24
_exptl_crystal_size_min 0.16
_refine_diff_density_max 0.10
_refine_diff_density_min -0.14
_refine_ls_extinction_method none
_refine_ls_goodness_of_fit_obs 1.20
_refine_ls_hydrogen_treatment 'H atoms: see text'
_refine_ls_number_parameters 88
_refine_ls_number_reflns 391
_refine_ls_R_factor_obs 0.035
_refine_ls_shift/esd_max 0.00021
_refine_ls_structure_factor_coef F
_refine_ls_weighting_scheme unit
_refine_ls_wR_factor_obs 0.038
_reflns_number_observed 391
_reflns_number_total 754
_reflns_observed_criterion F>3\s(F)
_cod_data_source_file na1166.cif
_cod_data_source_block na1166a
_cod_depositor_comments
;
The following automatic conversions were performed:

'_refine_ls_weighting_scheme' value ' unit' changed to 'unit'
according to /home/saulius/struct/CIF-dictionaries/cif_core.dic
dictionary named 'cif_core.dic' version 2.4.1 from 2010-06-29.

Automatic conversion script
Id: cif_fix_values 1715 2011-07-08 13:25:40Z adriana 
;
_cod_original_sg_symbol_H-M 'P 21/c'
_cod_database_code 2004163

loop_
_symmetry_equiv_pos_as_xyz
x,y,z
x,1/2-y,1/2+z
-x,-y,-z
-x,1/2+y,1/2-z

loop_
_atom_site_label
_atom_site_fract_x
_atom_site_fract_y
_atom_site_fract_z
_atom_site_B_iso_or_equiv
C4 .6678(4) .1880(4) .8366(2) 4.18(7)
C2 .9312(5) .0328(4) .7416(2) 4.56(7)
C3 .8810(4) .0980(3) .8459(2) 3.79(7)
C5 .5236(5) .2098(4) .7266(2) 4.68(7)
N1 .5683(4) .1479(3) .6252(2) 5.07(6)
C1 .7714(5) .0618(4) .6349(2) 5.23(8)
C6 1.0472(5) .0663(4) .9647(2) 5.14(8)
H61 1.215(4) .038(4) .948(2) 8.8(8)
H62 1.063(4) .168(3) 1.008(2) 7.6(7)
H2 1.071(3) -.019(3) .737(2) 4.6(6)
H1 .795(4) .008(4) .568(2) 6.3(7)
H5 .366(4) .271(3) .717(2) 5.7(6)
H4 .624(4) .228(3) .905(2) 5.8(6)

loop_
_geom_angle_atom_site_label_1
_geom_angle_atom_site_label_2
_geom_angle_atom_site_label_3
_geom_angle
_geom_angle_publ_flag
C3 C4 C5 119.3(3) yes
C3 C2 C1 119.2(3) yes
C4 C3 C2 116.7(2) yes
C4 C3 C6 122.2(2) yes
C2 C3 C6 121.0(2) yes
C4 C5 N1 125.0(3) yes
C5 N1 C1 115.3(2) yes
C2 C1 N1 124.5(3) yes
C3 C4 H4 119.0(10) no
C5 C4 H4 122.0(10) no
C3 C2 H2 124.0(10) no
C1 C2 H2 117.0(10) no
C4 C5 H5 121.0(10) no
N1 C5 H5 114.0(10) no
C2 C1 H1 119.0(10) no
N1 C1 H1 116.0(10) no
C3 C6 H61 108.0(10) no
C3 C6 H62 107.0(10) no
H61 C6 H62 107.(2) no

loop_
_geom_bond_atom_site_label_1
_geom_bond_atom_site_label_2
_geom_bond_distance
_geom_bond_publ_flag
C4 C3 1.382(4) yes
C4 C5 1.364(3) yes
C2 C3 1.373(4) yes
C2 C1 1.383(3) yes
C3 C6 1.509(3) yes
C5 N1 1.323(4) yes
N1 C1 1.317(4) yes
C4 H4 0.92(2) no
C2 H2 0.90(2) no
C5 H5 0.99(2) no
C1 H1 0.91(2) no
C6 H61 1.01(3) no
C6 H62 0.96(3) no
